data_4330683
loop_
_publ_author_name
'Xiaofeng Zhang'
'Deguang Huang'
'Yu-Sheng Chen'
'R. H. Holm'

_publ_section_title
;
 Synthesis of Binucleating Macrocycles and Their Nickel(II) Hydroxo- and
 Cyano-Bridged Complexes with Divalent Ions: Anatomical Variation of
 Ligand Features
;
_journal_name_full 'Inorganic Chemistry'
_journal_page_first 11017
_journal_page_last 11029
_journal_paper_doi 10.1021/ic301506x
_journal_volume 51
_journal_year 2012
_chemical_formula_moiety 'C28 H34 N6 O2'
_chemical_formula_sum 'C28 H34 N6 O2'
_chemical_formula_weight 486.61
_chemical_name_common H2pyN2dien(Me3)
_chemical_name_systematic
; 
 ? 
;
_space_group_IT_number 2
_symmetry_cell_setting triclinic
_symmetry_space_group_name_Hall '-P 1'
_symmetry_space_group_name_H-M 'P -1'
_atom_sites_solution_hydrogens geom
_atom_sites_solution_primary direct
_atom_sites_solution_secondary difmap
_audit_creation_method SHELXL-97
_cell_angle_alpha 65.896(2)
_cell_angle_beta 70.060(2)
_cell_angle_gamma 76.715(2)
_cell_formula_units_Z 2
_cell_length_a 11.0491(5)
_cell_length_b 11.2919(5)
_cell_length_c 11.6718(5)
_cell_measurement_reflns_used 12364
_cell_measurement_temperature 100(2)
_cell_measurement_theta_max 25.91
_cell_measurement_theta_min 2.25
_cell_volume 1242.60(10)
_computing_cell_refinement 'Bruker SAINT'
_computing_data_collection 'Bruker APEX2'
_computing_data_reduction 'Bruker SAINT'
_computing_molecular_graphics 'Bruker SHELXTL'
_computing_publication_material 'Bruker SHELXTL'
_computing_structure_refinement 'SHELXL-97 (Sheldrick, 1997)'
_computing_structure_solution 'SHELXS-97 (Sheldrick, 1990)'
_diffrn_ambient_temperature 100(2)
_diffrn_measured_fraction_theta_full 0.991
_diffrn_measured_fraction_theta_max 0.991
_diffrn_measurement_device_type 'Bruker APEX-II CCD'
_diffrn_measurement_method '\f and \w scans'
_diffrn_radiation_monochromator graphite
_diffrn_radiation_source 'fine-focus sealed tube'
_diffrn_radiation_type MoK\a
_diffrn_radiation_wavelength 0.71073
_diffrn_reflns_av_R_equivalents 0.0382
_diffrn_reflns_av_sigmaI/netI 0.0218
_diffrn_reflns_limit_h_max 13
_diffrn_reflns_limit_h_min -13
_diffrn_reflns_limit_k_max 13
_diffrn_reflns_limit_k_min -13
_diffrn_reflns_limit_l_max 14
_diffrn_reflns_limit_l_min -14
_diffrn_reflns_number 33566
_diffrn_reflns_theta_full 26.02
_diffrn_reflns_theta_max 26.02
_diffrn_reflns_theta_min 1.97
_diffrn_standards_number 0
_exptl_absorpt_coefficient_mu 0.085
_exptl_absorpt_correction_T_max 0.9808
_exptl_absorpt_correction_T_min 0.9653
_exptl_absorpt_correction_type multi-scan
_exptl_absorpt_process_details SADABS
_exptl_crystal_colour colourless
_exptl_crystal_density_diffrn 1.301
_exptl_crystal_density_meas ?
_exptl_crystal_description prism
_exptl_crystal_F_000 520
_exptl_crystal_size_max 0.42
_exptl_crystal_size_mid 0.35
_exptl_crystal_size_min 0.23
_refine_diff_density_max 0.303
_refine_diff_density_min -0.237
_refine_diff_density_rms 0.044
_refine_ls_extinction_method none
_refine_ls_goodness_of_fit_ref 1.059
_refine_ls_hydrogen_treatment constr
_refine_ls_matrix_type full
_refine_ls_number_parameters 325
_refine_ls_number_reflns 4851
_refine_ls_number_restraints 0
_refine_ls_restrained_S_all 1.059
_refine_ls_R_factor_all 0.0442
_refine_ls_R_factor_gt 0.0378
_refine_ls_shift/su_max 0.001
_refine_ls_shift/su_mean 0.000
_refine_ls_structure_factor_coef Fsqd
_refine_ls_weighting_details 'calc w=1/[\s^2^(Fo^2^)+(0.0478P)^2^+0.4051P] where P=(Fo^2^+2Fc^2^)/3'
_refine_ls_weighting_scheme calc
_refine_ls_wR_factor_gt 0.0954
_refine_ls_wR_factor_ref 0.1002
_reflns_number_gt 4178
_reflns_number_total 4851
_reflns_threshold_expression >2sigma(I)
_cod_data_source_file ic301506x_si_002_01.cif
_cod_data_source_block compound4
_cod_depositor_comments
;
The following automatic conversions were performed:

'_exptl_crystal_density_meas' value 'none' was changed to '?' - the
value is perceived as not measured.

Automatic conversion script
Id: cif_fix_values 3008 2015-01-20 13:52:24Z robertas 
;
_cod_original_cell_volume 1242.60(9)
_cod_database_code 4330683

loop_
_symmetry_equiv_pos_as_xyz
'x, y, z'
'-x, -y, -z'

loop_
_atom_site_label
_atom_site_type_symbol
_atom_site_fract_x
_atom_site_fract_y
_atom_site_fract_z
_atom_site_U_iso_or_equiv
_atom_site_adp_type
_atom_site_occupancy
_atom_site_symmetry_multiplicity
_atom_site_calc_flag
_atom_site_refinement_flags
O1 O 0.03754(10) 0.36921(9) 0.20458(9) 0.0302(2) Uani 1 1 d .
O2 O 0.16362(9) 0.96826(9) 0.13085(9) 0.0292(2) Uani 1 1 d .
N1 N 0.13764(10) 0.39983(10) 0.33024(10) 0.0225(2) Uani 1 1 d .
H1A H 0.1762 0.4579 0.3336 0.027 Uiso 1 1 calc R
N2 N 0.15768(10) 0.65043(10) 0.16907(10) 0.0226(2) Uani 1 1 d .
N3 N 0.32970(10) 0.80769(10) 0.15593(10) 0.0236(2) Uani 1 1 d .
H3A H 0.3593 0.7300 0.1511 0.028 Uiso 1 1 calc R
N4 N 0.57976(10) 0.67309(10) 0.05624(10) 0.0227(2) Uani 1 1 d .
N5 N 0.59779(11) 0.40684(10) 0.31668(11) 0.0252(2) Uani 1 1 d .
N6 N 0.24513(10) 0.47403(10) 0.46883(10) 0.0238(2) Uani 1 1 d .
C1 C 0.08772(12) 0.43808(13) 0.22926(12) 0.0233(3) Uani 1 1 d .
C2 C 0.09330(12) 0.58005(12) 0.14557(12) 0.0226(3) Uani 1 1 d .
C3 C 0.02700(12) 0.63221(13) 0.05226(13) 0.0250(3) Uani 1 1 d .
H3B H -0.0161 0.5781 0.0377 0.030 Uiso 1 1 calc R
C4 C 0.02399(13) 0.76384(13) -0.01972(13) 0.0278(3) Uani 1 1 d .
H4A H -0.0202 0.8022 -0.0855 0.033 Uiso 1 1 calc R
C5 C 0.08628(13) 0.83821(13) 0.00578(13) 0.0267(3) Uani 1 1 d .
H5A H 0.0844 0.9297 -0.0408 0.032 Uiso 1 1 calc R
C6 C 0.15190(12) 0.77793(12) 0.10045(12) 0.0232(3) Uani 1 1 d .
C7 C 0.21502(12) 0.86056(12) 0.13157(12) 0.0237(3) Uani 1 1 d .
C8 C 0.40683(13) 0.86601(12) 0.18853(12) 0.0235(3) Uani 1 1 d .
C9 C 0.35333(14) 0.92440(12) 0.28041(13) 0.0262(3) Uani 1 1 d .
H9A H 0.2628 0.9279 0.3215 0.031 Uiso 1 1 calc R
C10 C 0.43231(14) 0.97786(13) 0.31234(13) 0.0279(3) Uani 1 1 d .
H10A H 0.3956 1.0200 0.3741 0.034 Uiso 1 1 calc R
C11 C 0.56368(14) 0.97028(13) 0.25505(14) 0.0294(3) Uani 1 1 d .
H11A H 0.6181 1.0047 0.2791 0.035 Uiso 1 1 calc R
C12 C 0.61616(13) 0.91263(12) 0.16261(13) 0.0264(3) Uani 1 1 d .
H12A H 0.7070 0.9080 0.1230 0.032 Uiso 1 1 calc R
C13 C 0.53885(13) 0.86129(12) 0.12649(12) 0.0234(3) Uani 1 1 d .
C14 C 0.59136(13) 0.81189(12) 0.01629(13) 0.0244(3) Uani 1 1 d .
H14A H 0.5448 0.8628 -0.0508 0.029 Uiso 1 1 calc R
H14B H 0.6838 0.8267 -0.0243 0.029 Uiso 1 1 calc R
C15 C 0.59524(14) 0.64823(14) -0.06109(13) 0.0300(3) Uani 1 1 d .
H15A H 0.5255 0.6993 -0.1007 0.045 Uiso 1 1 calc R
H15B H 0.5916 0.5551 -0.0382 0.045 Uiso 1 1 calc R
H15C H 0.6790 0.6735 -0.1234 0.045 Uiso 1 1 calc R
C16 C 0.68190(13) 0.59787(13) 0.11867(13) 0.0255(3) Uani 1 1 d .
H16A H 0.6787 0.6314 0.1860 0.031 Uiso 1 1 calc R
H16B H 0.7664 0.6150 0.0519 0.031 Uiso 1 1 calc R
C17 C 0.67761(13) 0.45190(13) 0.18232(13) 0.0272(3) Uani 1 1 d .
H17A H 0.6450 0.4228 0.1300 0.033 Uiso 1 1 calc R
H17B H 0.7670 0.4096 0.1797 0.033 Uiso 1 1 calc R
C18 C 0.61931(15) 0.26613(14) 0.37045(15) 0.0354(3) Uani 1 1 d .
H18A H 0.7120 0.2391 0.3607 0.053 Uiso 1 1 calc R
H18B H 0.5888 0.2291 0.3238 0.053 Uiso 1 1 calc R
H18C H 0.5717 0.2347 0.4633 0.053 Uiso 1 1 calc R
C19 C 0.46173(13) 0.45145(13) 0.32734(13) 0.0265(3) Uani 1 1 d .
H19A H 0.4321 0.4166 0.2774 0.032 Uiso 1 1 calc R
H19B H 0.4515 0.5478 0.2871 0.032 Uiso 1 1 calc R
C20 C 0.37656(13) 0.41058(13) 0.46664(13) 0.0257(3) Uani 1 1 d .
H20A H 0.3756 0.3146 0.5040 0.031 Uiso 1 1 calc R
H20B H 0.4113 0.4357 0.5203 0.031 Uiso 1 1 calc R
C21 C 0.22656(14) 0.60085(13) 0.48020(14) 0.0299(3) Uani 1 1 d .
H21A H 0.1370 0.6391 0.4828 0.045 Uiso 1 1 calc R
H21B H 0.2858 0.6583 0.4048 0.045 Uiso 1 1 calc R
H21C H 0.2443 0.5906 0.5607 0.045 Uiso 1 1 calc R
C22 C 0.14797(13) 0.39258(13) 0.57179(12) 0.0249(3) Uani 1 1 d .
H22A H 0.0621 0.4442 0.5774 0.030 Uiso 1 1 calc R
H22B H 0.1669 0.3669 0.6563 0.030 Uiso 1 1 calc R
C23 C 0.14250(12) 0.27193(13) 0.55048(12) 0.0236(3) Uani 1 1 d .
C24 C 0.13857(13) 0.15293(13) 0.65183(13) 0.0274(3) Uani 1 1 d .
H24A H 0.1428 0.1483 0.7335 0.033 Uiso 1 1 calc R
C25 C 0.12869(13) 0.04076(13) 0.63777(14) 0.0301(3) Uani 1 1 d .
H25A H 0.1256 -0.0402 0.7091 0.036 Uiso 1 1 calc R
C26 C 0.12339(13) 0.04688(13) 0.51983(14) 0.0290(3) Uani 1 1 d .
H26A H 0.1177 -0.0306 0.5093 0.035 Uiso 1 1 calc R
C27 C 0.12628(13) 0.16427(13) 0.41613(13) 0.0264(3) Uani 1 1 d .
H27A H 0.1223 0.1676 0.3348 0.032 Uiso 1 1 calc R
C28 C 0.13505(12) 0.27710(12) 0.43124(12) 0.0232(3) Uani 1 1 d .

loop_
_atom_site_aniso_label
_atom_site_aniso_U_11
_atom_site_aniso_U_22
_atom_site_aniso_U_33
_atom_site_aniso_U_23
_atom_site_aniso_U_13
_atom_site_aniso_U_12
O1 0.0361(6) 0.0288(5) 0.0310(5) -0.0096(4) -0.0157(4) -0.0055(4)
O2 0.0274(5) 0.0233(5) 0.0351(5) -0.0099(4) -0.0094(4) 0.0003(4)
N1 0.0244(6) 0.0217(5) 0.0226(5) -0.0074(4) -0.0085(4) -0.0025(4)
N2 0.0207(5) 0.0245(6) 0.0211(5) -0.0085(4) -0.0048(4) -0.0008(4)
N3 0.0247(6) 0.0204(5) 0.0263(6) -0.0087(4) -0.0083(5) -0.0008(4)
N4 0.0233(6) 0.0219(5) 0.0228(5) -0.0078(4) -0.0079(4) -0.0006(4)
N5 0.0242(6) 0.0228(6) 0.0254(6) -0.0061(5) -0.0082(5) 0.0004(4)
N6 0.0236(6) 0.0245(6) 0.0231(6) -0.0077(4) -0.0075(4) -0.0024(4)
C1 0.0208(6) 0.0268(7) 0.0228(6) -0.0109(5) -0.0057(5) -0.0006(5)
C2 0.0199(6) 0.0265(7) 0.0207(6) -0.0109(5) -0.0033(5) -0.0004(5)
C3 0.0222(7) 0.0300(7) 0.0246(7) -0.0123(6) -0.0074(5) -0.0001(5)
C4 0.0261(7) 0.0324(7) 0.0237(7) -0.0094(6) -0.0098(5) 0.0023(6)
C5 0.0264(7) 0.0253(7) 0.0241(7) -0.0064(5) -0.0071(5) 0.0006(5)
C6 0.0198(6) 0.0249(6) 0.0217(6) -0.0081(5) -0.0034(5) -0.0006(5)
C7 0.0240(7) 0.0228(6) 0.0197(6) -0.0048(5) -0.0042(5) -0.0020(5)
C8 0.0275(7) 0.0191(6) 0.0219(6) -0.0034(5) -0.0100(5) -0.0017(5)
C9 0.0303(7) 0.0220(6) 0.0226(6) -0.0045(5) -0.0077(5) -0.0020(5)
C10 0.0375(8) 0.0230(7) 0.0235(7) -0.0074(5) -0.0118(6) -0.0004(6)
C11 0.0363(8) 0.0244(7) 0.0312(7) -0.0071(6) -0.0174(6) -0.0037(6)
C12 0.0266(7) 0.0234(6) 0.0281(7) -0.0054(5) -0.0111(6) -0.0023(5)
C13 0.0276(7) 0.0175(6) 0.0222(6) -0.0028(5) -0.0095(5) -0.0014(5)
C14 0.0243(7) 0.0228(6) 0.0235(6) -0.0053(5) -0.0070(5) -0.0031(5)
C15 0.0349(8) 0.0294(7) 0.0274(7) -0.0118(6) -0.0098(6) -0.0018(6)
C16 0.0210(6) 0.0263(7) 0.0276(7) -0.0080(5) -0.0077(5) -0.0011(5)
C17 0.0249(7) 0.0265(7) 0.0282(7) -0.0104(6) -0.0076(6) 0.0023(5)
C18 0.0371(8) 0.0260(7) 0.0359(8) -0.0060(6) -0.0109(7) 0.0013(6)
C19 0.0262(7) 0.0278(7) 0.0249(7) -0.0067(5) -0.0100(6) -0.0024(5)
C20 0.0254(7) 0.0267(7) 0.0247(7) -0.0061(5) -0.0101(5) -0.0031(5)
C21 0.0345(8) 0.0285(7) 0.0293(7) -0.0114(6) -0.0103(6) -0.0043(6)
C22 0.0239(7) 0.0298(7) 0.0208(6) -0.0087(5) -0.0067(5) -0.0023(5)
C23 0.0164(6) 0.0286(7) 0.0238(6) -0.0091(5) -0.0042(5) -0.0017(5)
C24 0.0230(7) 0.0326(7) 0.0223(6) -0.0062(6) -0.0058(5) -0.0028(5)
C25 0.0277(7) 0.0266(7) 0.0277(7) -0.0028(6) -0.0060(6) -0.0037(6)
C26 0.0258(7) 0.0255(7) 0.0343(8) -0.0104(6) -0.0069(6) -0.0032(5)
C27 0.0249(7) 0.0267(7) 0.0270(7) -0.0099(6) -0.0068(5) -0.0022(5)
C28 0.0178(6) 0.0251(6) 0.0239(6) -0.0069(5) -0.0052(5) -0.0019(5)

loop_
_atom_type_symbol
_atom_type_description
_atom_type_scat_dispersion_real
_atom_type_scat_dispersion_imag
_atom_type_scat_source
C C 0.0033 0.0016 'International Tables Vol C Tables 4.2.6.8 and 6.1.1.4'
H H 0.0000 0.0000 'International Tables Vol C Tables 4.2.6.8 and 6.1.1.4'
N N 0.0061 0.0033 'International Tables Vol C Tables 4.2.6.8 and 6.1.1.4'
O O 0.0106 0.0060 'International Tables Vol C Tables 4.2.6.8 and 6.1.1.4'

loop_
_geom_angle_atom_site_label_1
_geom_angle_atom_site_label_2
_geom_angle_atom_site_label_3
_geom_angle
C1 N1 C28 127.06(11)
C1 N1 H1A 116.5
C28 N1 H1A 116.5
C6 N2 C2 116.91(11)
C7 N3 C8 125.54(11)
C7 N3 H3A 117.2
C8 N3 H3A 117.2
C15 N4 C16 111.09(10)
C15 N4 C14 107.38(10)
C16 N4 C14 108.06(10)
C18 N5 C19 111.45(11)
C18 N5 C17 108.56(11)
C19 N5 C17 112.14(10)
C21 N6 C22 110.12(10)
C21 N6 C20 112.20(10)
C22 N6 C20 112.08(10)
O1 C1 N1 125.70(12)
O1 C1 C2 119.99(11)
N1 C1 C2 114.28(11)
N2 C2 C3 123.34(12)
N2 C2 C1 118.44(11)
C3 C2 C1 118.17(11)
C2 C3 C4 119.06(12)
C2 C3 H3B 120.5
C4 C3 H3B 120.5
C5 C4 C3 118.38(12)
C5 C4 H4A 120.8
C3 C4 H4A 120.8
C4 C5 C6 118.95(12)
C4 C5 H5A 120.5
C6 C5 H5A 120.5
N2 C6 C5 123.32(12)
N2 C6 C7 118.03(11)
C5 C6 C7 118.60(11)
O2 C7 N3 124.78(12)
O2 C7 C6 120.15(12)
N3 C7 C6 115.05(11)
C9 C8 C13 120.94(12)
C9 C8 N3 121.10(12)
C13 C8 N3 117.96(11)
C8 C9 C10 119.57(13)
C8 C9 H9A 120.2
C10 C9 H9A 120.2
C11 C10 C9 120.25(13)
C11 C10 H10A 119.9
C9 C10 H10A 119.9
C10 C11 C12 119.75(12)
C10 C11 H11A 120.1
C12 C11 H11A 120.1
C11 C12 C13 121.13(13)
C11 C12 H12A 119.4
C13 C12 H12A 119.4
C12 C13 C8 118.31(12)
C12 C13 C14 121.95(12)
C8 C13 C14 119.55(12)
N4 C14 C13 113.53(10)
N4 C14 H14A 108.9
C13 C14 H14A 108.9
N4 C14 H14B 108.9
C13 C14 H14B 108.9
H14A C14 H14B 107.7
N4 C15 H15A 109.5
N4 C15 H15B 109.5
H15A C15 H15B 109.5
N4 C15 H15C 109.5
H15A C15 H15C 109.5
H15B C15 H15C 109.5
N4 C16 C17 116.77(11)
N4 C16 H16A 108.1
C17 C16 H16A 108.1
N4 C16 H16B 108.1
C17 C16 H16B 108.1
H16A C16 H16B 107.3
N5 C17 C16 114.98(11)
N5 C17 H17A 108.5
C16 C17 H17A 108.5
N5 C17 H17B 108.5
C16 C17 H17B 108.5
H17A C17 H17B 107.5
N5 C18 H18A 109.5
N5 C18 H18B 109.5
H18A C18 H18B 109.5
N5 C18 H18C 109.5
H18A C18 H18C 109.5
H18B C18 H18C 109.5
N5 C19 C20 113.45(11)
N5 C19 H19A 108.9
C20 C19 H19A 108.9
N5 C19 H19B 108.9
C20 C19 H19B 108.9
H19A C19 H19B 107.7
N6 C20 C19 109.41(10)
N6 C20 H20A 109.8
C19 C20 H20A 109.8
N6 C20 H20B 109.8
C19 C20 H20B 109.8
H20A C20 H20B 108.2
N6 C21 H21A 109.5
N6 C21 H21B 109.5
H21A C21 H21B 109.5
N6 C21 H21C 109.5
H21A C21 H21C 109.5
H21B C21 H21C 109.5
N6 C22 C23 113.22(11)
N6 C22 H22A 108.9
C23 C22 H22A 108.9
N6 C22 H22B 108.9
C23 C22 H22B 108.9
H22A C22 H22B 107.7
C24 C23 C28 118.39(12)
C24 C23 C22 119.87(12)
C28 C23 C22 121.67(12)
C25 C24 C23 121.70(13)
C25 C24 H24A 119.1
C23 C24 H24A 119.1
C26 C25 C24 119.30(13)
C26 C25 H25A 120.3
C24 C25 H25A 120.3
C25 C26 C27 120.78(13)
C25 C26 H26A 119.6
C27 C26 H26A 119.6
C26 C27 C28 119.64(12)
C26 C27 H27A 120.2
C28 C27 H27A 120.2
C27 C28 C23 120.16(12)
C27 C28 N1 122.67(12)
C23 C28 N1 117.17(11)

loop_
_geom_bond_atom_site_label_1
_geom_bond_atom_site_label_2
_geom_bond_distance
O1 C1 1.2188(15)
O2 C7 1.2162(16)
N1 C1 1.3409(16)
N1 C28 1.4042(16)
N1 H1A 0.8800
N2 C6 1.3301(17)
N2 C2 1.3356(16)
N3 C7 1.3425(17)
N3 C8 1.4102(16)
N3 H3A 0.8800
N4 C15 1.4545(17)
N4 C16 1.4632(16)
N4 C14 1.4645(16)
N5 C18 1.4453(17)
N5 C19 1.4508(17)
N5 C17 1.4516(17)
N6 C21 1.4533(17)
N6 C22 1.4538(16)
N6 C20 1.4609(17)
C1 C2 1.5011(18)
C2 C3 1.3754(18)
C3 C4 1.3758(19)
C3 H3B 0.9500
C4 C5 1.3701(19)
C4 H4A 0.9500
C5 C6 1.3839(18)
C5 H5A 0.9500
C6 C7 1.4958(18)
C8 C9 1.3785(19)
C8 C13 1.3893(19)
C9 C10 1.3830(19)
C9 H9A 0.9500
C10 C11 1.374(2)
C10 H10A 0.9500
C11 C12 1.378(2)
C11 H11A 0.9500
C12 C13 1.3843(18)
C12 H12A 0.9500
C13 C14 1.4935(18)
C14 H14A 0.9900
C14 H14B 0.9900
C15 H15A 0.9800
C15 H15B 0.9800
C15 H15C 0.9800
C16 C17 1.5108(18)
C16 H16A 0.9900
C16 H16B 0.9900
C17 H17A 0.9900
C17 H17B 0.9900
C18 H18A 0.9800
C18 H18B 0.9800
C18 H18C 0.9800
C19 C20 1.5117(18)
C19 H19A 0.9900
C19 H19B 0.9900
C20 H20A 0.9900
C20 H20B 0.9900
C21 H21A 0.9800
C21 H21B 0.9800
C21 H21C 0.9800
C22 C23 1.4988(18)
C22 H22A 0.9900
C22 H22B 0.9900
C23 C24 1.3786(19)
C23 C28 1.3988(18)
C24 C25 1.374(2)
C24 H24A 0.9500
C25 C26 1.371(2)
C25 H25A 0.9500
C26 C27 1.3805(19)
C26 H26A 0.9500
C27 C28 1.3840(18)
C27 H27A 0.9500

loop_
_geom_torsion_atom_site_label_1
_geom_torsion_atom_site_label_2
_geom_torsion_atom_site_label_3
_geom_torsion_atom_site_label_4
_geom_torsion
C28 N1 C1 O1 -4.3(2)
C28 N1 C1 C2 173.61(11)
C6 N2 C2 C3 2.41(18)
C6 N2 C2 C1 -174.66(11)
O1 C1 C2 N2 -174.91(12)
N1 C1 C2 N2 7.01(17)
O1 C1 C2 C3 7.87(18)
N1 C1 C2 C3 -170.21(11)
N2 C2 C3 C4 -1.2(2)
C1 C2 C3 C4 175.86(11)
C2 C3 C4 C5 -0.76(19)
C3 C4 C5 C6 1.41(19)
C2 N2 C6 C5 -1.70(18)
C2 N2 C6 C7 175.64(11)
C4 C5 C6 N2 -0.2(2)
C4 C5 C6 C7 -177.51(12)
C8 N3 C7 O2 2.2(2)
C8 N3 C7 C6 -179.42(11)
N2 C6 C7 O2 -140.96(13)
C5 C6 C7 O2 36.51(18)
N2 C6 C7 N3 40.54(16)
C5 C6 C7 N3 -141.99(12)
C7 N3 C8 C9 45.79(18)
C7 N3 C8 C13 -135.08(13)
C13 C8 C9 C10 -0.68(19)
N3 C8 C9 C10 178.43(11)
C8 C9 C10 C11 -1.46(19)
C9 C10 C11 C12 2.0(2)
C10 C11 C12 C13 -0.3(2)
C11 C12 C13 C8 -1.76(19)
C11 C12 C13 C14 173.05(12)
C9 C8 C13 C12 2.26(19)
N3 C8 C13 C12 -176.88(11)
C9 C8 C13 C14 -172.68(11)
N3 C8 C13 C14 8.19(17)
C15 N4 C14 C13 162.45(11)
C16 N4 C14 C13 -77.64(13)
C12 C13 C14 N4 118.81(13)
C8 C13 C14 N4 -66.45(15)
C15 N4 C16 C17 -69.74(14)
C14 N4 C16 C17 172.71(11)
C18 N5 C17 C16 -171.00(11)
C19 N5 C17 C16 65.42(14)
N4 C16 C17 N5 -86.82(14)
C18 N5 C19 C20 60.33(15)
C17 N5 C19 C20 -177.73(11)
C21 N6 C20 C19 -88.61(13)
C22 N6 C20 C19 146.88(11)
N5 C19 C20 N6 172.49(10)
C21 N6 C22 C23 167.69(11)
C20 N6 C22 C23 -66.66(14)
N6 C22 C23 C24 133.36(12)
N6 C22 C23 C28 -49.71(16)
C28 C23 C24 C25 0.5(2)
C22 C23 C24 C25 177.56(12)
C23 C24 C25 C26 0.4(2)
C24 C25 C26 C27 -0.8(2)
C25 C26 C27 C28 0.2(2)
C26 C27 C28 C23 0.75(19)
C26 C27 C28 N1 -179.60(12)
C24 C23 C28 C27 -1.11(19)
C22 C23 C28 C27 -178.09(12)
C24 C23 C28 N1 179.22(11)
C22 C23 C28 N1 2.25(18)
C1 N1 C28 C27 26.0(2)
C1 N1 C28 C23 -154.35(12)

loop_
_cod_related_entry_id
_cod_related_entry_database
_cod_related_entry_code
1 ChemSpider 30661248
